data_7201758
loop_
_publ_author_name
'Dobrzycki, Lukasz'
'Wo\'zniak, Krzysztof'

_publ_section_title
;
 Structures of hybrid inorganic--organic salts with benzidine dication
 derivatives
;
_journal_issue 5
_journal_name_full CrystEngComm
_journal_page_first 525
_journal_paper_doi 10.1039/b714587j
_journal_volume 10
_journal_year 2008
_chemical_formula_sum 'C12 H10 Cd Cl8 N2 O3'
_chemical_formula_weight 625.88
_chemical_name_systematic
;
?
;
_space_group_IT_number 54
_symmetry_cell_setting orthorhombic
_symmetry_space_group_name_Hall '-P 2a 2ac'
_symmetry_space_group_name_H-M 'P c c a'
_atom_sites_solution_hydrogens geom
_atom_sites_solution_primary direct
_atom_sites_solution_secondary difmap
_audit_creation_method SHELXL-97
_cell_angle_alpha 90.00
_cell_angle_beta 90.00
_cell_angle_gamma 90.00
_cell_formula_units_Z 4
_cell_length_a 29.3171(15)
_cell_length_b 6.7258(2)
_cell_length_c 10.7881(4)
_cell_measurement_temperature 100(2)
_cell_volume 2127.21(15)
_computing_cell_refinement
;
CrysAlis RED, Oxford Diffraction Ltd.,
Version 1.171.28cycle2 beta (release 25-10-2005 CrysAlis171 .NET)
(compiled Oct 25 2005,08:50:05)
;
_computing_data_collection
;
CrysAlis CCD, Oxford Diffraction Ltd.,
Version 1.171.28cycle2 beta (release 25-10-2005 CrysAlis171 .NET)
(compiled Oct 25 2005,08:50:05)
;
_computing_data_reduction
;
CrysAlis RED, Oxford Diffraction Ltd.,
Version 1.171.28cycle2 beta (release 25-10-2005 CrysAlis171 .NET)
(compiled Oct 25 2005,08:50:05)
;
_computing_molecular_graphics Diamond
_computing_publication_material SHELXTL-97
_computing_structure_refinement 'SHELXL-97 (Sheldrick, 1997)'
_computing_structure_solution 'SHELXS-97 (Sheldrick, 1990)'
_diffrn_ambient_temperature 100(2)
_diffrn_detector_area_resol_mean 8.6479
_diffrn_measured_fraction_theta_full 0.997
_diffrn_measured_fraction_theta_max 0.997
_diffrn_measurement_device_type KM4CCD
_diffrn_measurement_method 'omega scan'
_diffrn_radiation_monochromator graphite
_diffrn_radiation_source 'fine-focus sealed tube'
_diffrn_radiation_type MoK\a
_diffrn_radiation_wavelength 0.71073
_diffrn_reflns_av_R_equivalents 0.0404
_diffrn_reflns_av_sigmaI/netI 0.0248
_diffrn_reflns_limit_h_max 38
_diffrn_reflns_limit_h_min -38
_diffrn_reflns_limit_k_max 8
_diffrn_reflns_limit_k_min -8
_diffrn_reflns_limit_l_max 14
_diffrn_reflns_limit_l_min -14
_diffrn_reflns_number 32500
_diffrn_reflns_theta_full 28.00
_diffrn_reflns_theta_max 28.00
_diffrn_reflns_theta_min 2.78
_diffrn_standards_decay_% 2
_diffrn_standards_number '1 scan'
_exptl_absorpt_coefficient_mu 2.047
_exptl_absorpt_correction_T_max 0.99
_exptl_absorpt_correction_T_min 0.44
_exptl_absorpt_correction_type analytical
_exptl_absorpt_process_details
;
CrysAlis RED, Oxford Diffraction Ltd.,
Version 1.171.28cycle2 beta (release 25-10-2005 CrysAlis171 .NET)
(compiled Oct 25 2005,08:50:05)
Analytical numeric absorption correction using a multifaceted crystal
model based on expressions derived by R.C. Clark & J.S. Reid.
;
_exptl_crystal_colour colourless
_exptl_crystal_density_diffrn 1.955
_exptl_crystal_density_method 'not measured'
_exptl_crystal_description planar
_exptl_crystal_F_000 1216
_exptl_crystal_size_max 0.55
_exptl_crystal_size_mid 0.21
_exptl_crystal_size_min 0.01
_refine_diff_density_max 2.250
_refine_diff_density_min -1.246
_refine_diff_density_rms 0.176
_refine_ls_extinction_method none
_refine_ls_goodness_of_fit_ref 1.356
_refine_ls_hydrogen_treatment constr
_refine_ls_matrix_type full
_refine_ls_number_parameters 121
_refine_ls_number_reflns 2563
_refine_ls_number_restraints 0
_refine_ls_restrained_S_all 1.356
_refine_ls_R_factor_all 0.0585
_refine_ls_R_factor_gt 0.0498
_refine_ls_shift/su_max 0.001
_refine_ls_shift/su_mean 0.000
_refine_ls_structure_factor_coef Fsqd
_refine_ls_weighting_details 'calc w=1/[\s^2^(Fo^2^)+(0.0092P)^2^+26.1551P] where P=(Fo^2^+2Fc^2^)/3'
_refine_ls_weighting_scheme calc
_refine_ls_wR_factor_gt 0.1119
_refine_ls_wR_factor_ref 0.1135
_reflns_number_gt 2193
_reflns_number_total 2563
_reflns_threshold_expression >2sigma(I)
_cod_data_source_file b714587j.txt
_cod_data_source_block 3_CdCl4(H2O)
_cod_depositor_comments
;
The following automatic conversions were performed:
'_symmetry_cell_setting' value 'Orthorhombic' changed to 'orthorhombic'
according to '/home/saulius/struct/CIF-dictionaries/cif_core.dic'
dictionary named 'cif_core.dic' version 2.4.1 from 2010-06-29.

Automatic conversion script
Id: cif_fix_enum 1527 2010-12-29 10:47:43Z saulius 
;
_cod_original_sg_symbol_H-M Pcca
_cod_database_code 7201758

loop_
_symmetry_equiv_pos_as_xyz
'x, y, z'
'-x+1/2, -y, z'
'-x, y, -z+1/2'
'x+1/2, -y, -z+1/2'
'-x, -y, -z'
'x-1/2, y, -z'
'x, -y, z-1/2'
'-x-1/2, y, z-1/2'

loop_
_atom_site_label
_atom_site_type_symbol
_atom_site_fract_x
_atom_site_fract_y
_atom_site_fract_z
_atom_site_U_iso_or_equiv
_atom_site_adp_type
_atom_site_occupancy
_atom_site_symmetry_multiplicity
_atom_site_calc_flag
_atom_site_refinement_flags
_atom_site_disorder_assembly
_atom_site_disorder_group
Cd1 Cd 0.2500 0.5000 1.21649(5) 0.01082(15) Uani 1 2 d S . .
Cl1 Cl 0.33141(5) 0.3511(2) 1.24239(13) 0.0143(3) Uani 1 1 d . . .
Cl2 Cl 0.28693(8) 0.8351(4) 1.2188(2) 0.0208(8) Uani 0.495(7) 1 d P . .
O2 O 0.28693(8) 0.8351(4) 1.2188(2) 0.0208(8) Uani 0.50 1 d P . .
Cl3 Cl 0.2500 0.5000 0.97247(17) 0.0126(3) Uani 1 2 d S . .
Cl4 Cl 0.41329(5) 0.6207(2) 1.01000(14) 0.0186(3) Uani 1 1 d . . .
Cl5 Cl 0.45254(5) -0.0936(2) 0.65856(15) 0.0187(3) Uani 1 1 d . . .
O1 O 0.2978(2) -0.0520(8) 0.9626(5) 0.0430(16) Uani 1 1 d . . .
N1 N 0.34724(16) 0.2928(8) 0.9526(5) 0.0144(10) Uani 1 1 d . . .
H1A H 0.3502 0.3245 1.0342 0.022 Uiso 1 1 calc R . .
H1B H 0.3321 0.1753 0.9453 0.022 Uiso 1 1 calc R . .
H1C H 0.3313 0.3901 0.9131 0.022 Uiso 1 1 calc R . .
C1 C 0.39246(19) 0.2743(9) 0.8968(5) 0.0118(11) Uani 1 1 d . . .
C2 C 0.42438(19) 0.4160(9) 0.9165(5) 0.0102(11) Uani 1 1 d . . .
C3 C 0.46717(19) 0.4040(9) 0.8596(5) 0.0117(11) Uani 1 1 d . . .
H3 H 0.4893 0.5045 0.8738 0.014 Uiso 1 1 calc R . .
C4 C 0.47732(18) 0.2432(8) 0.7813(5) 0.0111(11) Uani 1 1 d . . .
C5 C 0.4439(2) 0.1000(8) 0.7632(5) 0.0119(11) Uani 1 1 d . . .
C6 C 0.40137(19) 0.1125(8) 0.8192(5) 0.0115(11) Uani 1 1 d . . .
H6 H 0.3789 0.0134 0.8051 0.014 Uiso 1 1 calc R . .

loop_
_atom_site_aniso_label
_atom_site_aniso_U_11
_atom_site_aniso_U_22
_atom_site_aniso_U_33
_atom_site_aniso_U_23
_atom_site_aniso_U_13
_atom_site_aniso_U_12
Cd1 0.0124(3) 0.0129(3) 0.0071(3) 0.000 0.000 0.0028(3)
Cl1 0.0120(6) 0.0162(6) 0.0147(6) -0.0019(6) -0.0002(5) 0.0026(5)
Cl2 0.0202(13) 0.0267(14) 0.0155(12) 0.0031(10) -0.0007(9) 0.0054(9)
O2 0.0202(13) 0.0267(14) 0.0155(12) 0.0031(10) -0.0007(9) 0.0054(9)
Cl3 0.0113(8) 0.0183(9) 0.0080(8) 0.000 0.000 0.0008(9)
Cl4 0.0176(7) 0.0188(7) 0.0195(7) -0.0095(6) 0.0016(6) 0.0005(6)
Cl5 0.0174(7) 0.0165(7) 0.0222(7) -0.0090(6) 0.0017(6) -0.0010(6)
O1 0.054(4) 0.031(3) 0.044(3) -0.020(3) 0.028(3) -0.023(3)
N1 0.011(2) 0.018(3) 0.014(2) -0.002(2) 0.002(2) 0.000(2)
C1 0.010(3) 0.014(3) 0.011(3) 0.003(2) 0.002(2) 0.003(2)
C2 0.015(3) 0.008(3) 0.008(3) -0.001(2) -0.003(2) 0.006(2)
C3 0.010(3) 0.011(3) 0.014(3) 0.002(2) -0.002(2) -0.002(2)
C4 0.012(3) 0.012(3) 0.009(2) 0.003(2) -0.003(2) 0.001(2)
C5 0.015(3) 0.010(3) 0.011(3) 0.000(2) 0.002(2) -0.001(2)
C6 0.015(3) 0.008(3) 0.012(3) 0.002(2) -0.001(2) 0.000(2)

loop_
_atom_type_symbol
_atom_type_description
_atom_type_scat_dispersion_real
_atom_type_scat_dispersion_imag
_atom_type_scat_source
C C 0.0033 0.0016 'International Tables Vol C Tables 4.2.6.8 and 6.1.1.4'
H H 0.0000 0.0000 'International Tables Vol C Tables 4.2.6.8 and 6.1.1.4'
N N 0.0061 0.0033 'International Tables Vol C Tables 4.2.6.8 and 6.1.1.4'
O O 0.0106 0.0060 'International Tables Vol C Tables 4.2.6.8 and 6.1.1.4'
Cl Cl 0.1484 0.1585 'International Tables Vol C Tables 4.2.6.8 and 6.1.1.4'
Cd Cd -0.8075 1.2024 'International Tables Vol C Tables 4.2.6.8 and 6.1.1.4'

loop_
_geom_angle_atom_site_label_1
_geom_angle_atom_site_label_2
_geom_angle_atom_site_label_3
_geom_angle
_geom_angle_site_symmetry_1
_geom_angle_site_symmetry_3
_geom_angle_publ_flag
O2 Cd1 Cl2 0.00(9) 2_565 2_565 ?
O2 Cd1 Cl2 178.85(11) 2_565 . ?
Cl2 Cd1 Cl2 178.85(11) 2_565 . ?
O2 Cd1 Cl1 92.81(6) 2_565 . ?
Cl2 Cd1 Cl1 92.81(6) 2_565 . ?
Cl2 Cd1 Cl1 87.06(6) . . ?
O2 Cd1 Cl1 87.06(6) 2_565 2_565 ?
Cl2 Cd1 Cl1 87.06(6) 2_565 2_565 ?
Cl2 Cd1 Cl1 92.81(6) . 2_565 ?
Cl1 Cd1 Cl1 167.68(7) . 2_565 ?
O2 Cd1 Cl3 90.58(5) 2_565 . ?
Cl2 Cd1 Cl3 90.58(5) 2_565 . ?
Cl2 Cd1 Cl3 90.58(5) . . ?
Cl1 Cd1 Cl3 96.16(3) . . ?
Cl1 Cd1 Cl3 96.16(3) 2_565 . ?
O2 Cd1 Cl3 89.42(5) 2_565 7_566 ?
Cl2 Cd1 Cl3 89.42(5) 2_565 7_566 ?
Cl2 Cd1 Cl3 89.42(5) . 7_566 ?
Cl1 Cd1 Cl3 83.84(3) . 7_566 ?
Cl1 Cd1 Cl3 83.84(3) 2_565 7_566 ?
Cl3 Cd1 Cl3 180.000(1) . 7_566 ?
Cd1 Cl3 Cd1 180.0 . 7_565 ?
C1 N1 H1A 109.5 . . ?
C1 N1 H1B 109.5 . . ?
H1A N1 H1B 109.5 . . ?
C1 N1 H1C 109.5 . . ?
H1A N1 H1C 109.5 . . ?
H1B N1 H1C 109.5 . . ?
C2 C1 C6 120.9(5) . . ?
C2 C1 N1 120.2(5) . . ?
C6 C1 N1 118.9(5) . . ?
C1 C2 C3 120.7(5) . . ?
C1 C2 Cl4 121.4(5) . . ?
C3 C2 Cl4 117.9(4) . . ?
C2 C3 C4 119.9(5) . . ?
C2 C3 H3 120.0 . . ?
C4 C3 H3 120.0 . . ?
C5 C4 C3 118.0(5) . . ?
C5 C4 C4 124.5(5) . 3_656 ?
C3 C4 C4 117.5(4) . 3_656 ?
C4 C5 C6 122.1(5) . . ?
C4 C5 Cl5 120.5(4) . . ?
C6 C5 Cl5 117.2(4) . . ?
C5 C6 C1 118.4(5) . . ?
C5 C6 H6 120.8 . . ?
C1 C6 H6 120.8 . . ?

loop_
_geom_bond_atom_site_label_1
_geom_bond_atom_site_label_2
_geom_bond_distance
_geom_bond_site_symmetry_2
_geom_bond_publ_flag
Cd1 O2 2.500(3) 2_565 ?
Cd1 Cl2 2.500(3) 2_565 ?
Cd1 Cl2 2.500(3) . ?
Cd1 Cl1 2.6034(14) . ?
Cd1 Cl1 2.6034(14) 2_565 ?
Cd1 Cl3 2.632(2) . ?
Cd1 Cl3 2.762(2) 7_566 ?
Cl3 Cd1 2.762(2) 7_565 ?
Cl4 C2 1.737(6) . ?
Cl5 C5 1.741(6) . ?
N1 C1 1.461(7) . ?
N1 H1A 0.9100 . ?
N1 H1B 0.9100 . ?
N1 H1C 0.9100 . ?
C1 C2 1.353(8) . ?
C1 C6 1.398(8) . ?
C2 C3 1.399(8) . ?
C3 C4 1.404(8) . ?
C3 H3 0.9500 . ?
C4 C5 1.388(8) . ?
C4 C4 1.491(11) 3_656 ?
C5 C6 1.388(8) . ?
C6 H6 0.9500 . ?

loop_
_geom_hbond_atom_site_label_D
_geom_hbond_atom_site_label_H
_geom_hbond_atom_site_label_A
_geom_hbond_distance_DH
_geom_hbond_distance_HA
_geom_hbond_distance_DA
_geom_hbond_angle_DHA
_geom_hbond_site_symmetry_A
N1 H1A Cl1 0.91 2.32 3.185(5) 158.9 .
N1 H1B O1 0.91 1.84 2.737(7) 168.5 .
N1 H1C Cl1 0.91 2.53 3.331(5) 146.5 7_565
N1 H1C Cl3 0.91 2.58 3.181(5) 124.3 .

loop_
_geom_torsion_atom_site_label_1
_geom_torsion_atom_site_label_2
_geom_torsion_atom_site_label_3
_geom_torsion_atom_site_label_4
_geom_torsion
_geom_torsion_site_symmetry_1
_geom_torsion_site_symmetry_2
_geom_torsion_site_symmetry_3
_geom_torsion_site_symmetry_4
_geom_torsion_publ_flag
O2 Cd1 Cl3 Cd1 -32(49) 2_565 . . 7_565 ?
Cl2 Cd1 Cl3 Cd1 -32(49) 2_565 . . 7_565 ?
Cl2 Cd1 Cl3 Cd1 148(100) . . . 7_565 ?
Cl1 Cd1 Cl3 Cd1 61(49) . . . 7_565 ?
Cl1 Cd1 Cl3 Cd1 -119(67) 2_565 . . 7_565 ?
Cl3 Cd1 Cl3 Cd1 0(100) 7_566 . . 7_565 ?
C6 C1 C2 C3 0.0(9) . . . . ?
N1 C1 C2 C3 -177.4(5) . . . . ?
C6 C1 C2 Cl4 178.5(4) . . . . ?
N1 C1 C2 Cl4 1.1(8) . . . . ?
C1 C2 C3 C4 -0.2(8) . . . . ?
Cl4 C2 C3 C4 -178.8(4) . . . . ?
C2 C3 C4 C5 0.0(8) . . . . ?
C2 C3 C4 C4 177.3(6) . . . 3_656 ?
C3 C4 C5 C6 0.3(9) . . . . ?
C4 C4 C5 C6 -176.7(6) 3_656 . . . ?
C3 C4 C5 Cl5 175.2(4) . . . . ?
C4 C4 C5 Cl5 -1.8(9) 3_656 . . . ?
C4 C5 C6 C1 -0.5(9) . . . . ?
Cl5 C5 C6 C1 -175.6(4) . . . . ?
C2 C1 C6 C5 0.3(8) . . . . ?
N1 C1 C6 C5 177.8(5) . . . . ?
